data_7027554
loop_
_publ_author_name
'Shen, Zhen'
'Zuo, Jing-Lin'
'Yu, Zhi'
'Zhang, Yong'
'Bai, Jun-Feng'
'Che, Chi-Ming'
'Fun, Hoong-Kun'
'Vittal, Jagadese J.'
'You, Xiao-Zeng'

_publ_section_title
;
 Crystal structures and magnetic properties of two alternating
 azide-bridged complexes [{M(dmbpy)(N3)2}n] (M&#x2005;=&#x2005;Mn or Cu;
 dmbpy&#x2005;=&#x2005;4,4&#x2032;-dimethyl-2,2&#x2032;-bipyridine)&#x200A;&#x2020;
;
_journal_issue 19
_journal_name_full 'Journal of the Chemical Society, Dalton Transactions'
_journal_page_first 3393
_journal_paper_doi 10.1039/a903968f
_journal_year 1999
_chemical_formula_sum 'C24 H24 Mn2 N16'
_chemical_formula_weight 646.47
_chemical_name_systematic
; 
 ? 
;
_space_group_IT_number 14
_symmetry_cell_setting monoclinic
_symmetry_space_group_name_Hall '-P 2yn'
_symmetry_space_group_name_H-M 'P 1 21/n 1'
_atom_sites_solution_hydrogens difmap
_atom_sites_solution_primary direct
_atom_sites_solution_secondary difmap
_audit_creation_method SHELXL
_cell_angle_alpha 90.00
_cell_angle_beta 111.9320(10)
_cell_angle_gamma 90.00
_cell_formula_units_Z 2
_cell_length_a 7.8380(2)
_cell_length_b 19.8698(5)
_cell_length_c 9.5558(3)
_cell_measurement_reflns_used 5441
_cell_measurement_temperature 293(2)
_cell_measurement_theta_max 33.16
_cell_measurement_theta_min 2.88
_cell_volume 1380.51(7)
_computing_cell_refinement 'SAINT (Siemens, 1996)'
_computing_data_collection 'SMART (Siemens, 1996)'
_computing_data_reduction 'SAINT (Siemens, 1994)'
_computing_molecular_graphics 'SHELXTL (Sheldrick, 1996)'
_computing_publication_material
; SHELXTL (Sheldrick, 1996)
  PARST (Nardelli, 1995) 
;
_computing_structure_refinement 'SHELXTL (Sheldrick, 1996)'
_computing_structure_solution 'SHELXTL (Sheldrick, 1996)'
_diffrn_ambient_temperature 293(2)
_diffrn_measurement_device
;
Siemens SMART CCD area detector diffractometer 
;
_diffrn_measurement_method '\w scans'
_diffrn_radiation_monochromator graphite
_diffrn_radiation_source 'fine-focus sealed tube'
_diffrn_radiation_type MoK\a
_diffrn_radiation_wavelength 0.71073
_diffrn_reflns_av_R_equivalents 0.0335
_diffrn_reflns_av_sigmaI/netI 0.0432
_diffrn_reflns_limit_h_max 9
_diffrn_reflns_limit_h_min -9
_diffrn_reflns_limit_k_max 25
_diffrn_reflns_limit_k_min 0
_diffrn_reflns_limit_l_max 12
_diffrn_reflns_limit_l_min 0
_diffrn_reflns_number 8896
_diffrn_reflns_theta_max 27.49
_diffrn_reflns_theta_min 2.88
_exptl_absorpt_coefficient_mu 0.963
_exptl_absorpt_correction_T_max 0.962
_exptl_absorpt_correction_T_min 0.831
_exptl_absorpt_correction_type 'empirical using SADABS (Sheldrick, 1996)'
_exptl_crystal_colour yellow
_exptl_crystal_density_diffrn 1.555
_exptl_crystal_density_meas ?
_exptl_crystal_description slab
_exptl_crystal_F_000 660
_exptl_crystal_size_max 0.20
_exptl_crystal_size_mid 0.20
_exptl_crystal_size_min 0.10
_refine_diff_density_max 0.287
_refine_diff_density_min -0.251
_refine_diff_density_rms 0.058
_refine_ls_extinction_method none
_refine_ls_goodness_of_fit_all 1.075
_refine_ls_goodness_of_fit_obs 1.094
_refine_ls_hydrogen_treatment refall
_refine_ls_matrix_type full
_refine_ls_number_parameters 241
_refine_ls_number_reflns 3169
_refine_ls_number_restraints 0
_refine_ls_restrained_S_all 1.076
_refine_ls_restrained_S_obs 1.094
_refine_ls_R_factor_all 0.0543
_refine_ls_R_factor_obs 0.0348
_refine_ls_shift/esd_max 0.000
_refine_ls_shift/esd_mean 0.000
_refine_ls_structure_factor_coef Fsqd
_refine_ls_weighting_details 'w=1/[\s^2^(Fo^2^)+(0.0328P)^2^+0.3325P] where P=(Fo^2^+2Fc^2^)/3'
_refine_ls_weighting_scheme calc
_refine_ls_wR_factor_all 0.0823
_refine_ls_wR_factor_obs 0.0735
_reflns_number_observed 2497
_reflns_number_total 3170
_reflns_observed_criterion >2sigma(I)
_cod_data_source_file 903968fsup1.cif
_cod_data_source_block sz015m
_cod_depositor_comments
;
The following automatic conversions were performed:

'_exptl_crystal_density_meas' value 'not measured' was changed to '?'
- the value is perceived as not measured.

Automatic conversion script
Id: cif_fix_values 3008 2015-01-20 13:52:24Z robertas 

The following automatic conversions were performed:

'_refine_ls_weighting_scheme' value 'calc
w=1/[\s^2^(Fo^2^)+(0.0328P)^2^+0.3325P] where P=(Fo^2^+2Fc^2^)/3' was
changed to 'calc'. New tag '_refine_ls_weighting_details' was
created. The value of the new tag was set to
'w=1/[\s^2^(Fo^2^)+(0.0328P)^2^+0.3325P] where P=(Fo^2^+2Fc^2^)/3'.

Automatic conversion script
Id: cif_fix_values 3143 2015-03-26 13:38:13Z robertas 
;
_cod_database_code 7027554

loop_
_symmetry_equiv_pos_as_xyz
'x, y, z'
'-x+1/2, y+1/2, -z+1/2'
'-x, -y, -z'
'x-1/2, -y-1/2, z-1/2'

loop_
_atom_site_aniso_label
_atom_site_aniso_U_11
_atom_site_aniso_U_22
_atom_site_aniso_U_33
_atom_site_aniso_U_23
_atom_site_aniso_U_13
_atom_site_aniso_U_12
Mn1 0.0221(2) 0.0248(2) 0.0261(2) 0.00299(13) 0.00888(12) 0.00253(13)
N1 0.0260(9) 0.0254(10) 0.0338(9) 0.0042(7) 0.0080(7) -0.0025(7)
N2 0.0241(9) 0.0278(10) 0.0296(9) 0.0039(7) 0.0076(7) -0.0011(7)
N3 0.0424(11) 0.0248(10) 0.0348(10) 0.0038(8) 0.0180(8) 0.0046(8)
N4 0.0479(11) 0.0279(11) 0.0336(10) -0.0014(8) 0.0215(9) -0.0022(9)
N5 0.121(2) 0.0311(14) 0.081(2) -0.0016(12) 0.061(2) 0.0142(14)
N6 0.0557(14) 0.067(2) 0.0311(12) -0.0082(10) 0.0184(10) -0.0077(12)
N7 0.0242(12) 0.034(2) 0.0363(15) -0.0084(12) 0.0155(11) -0.0059(11)
N8 0.0279(12) 0.068(2) 0.0611(15) 0.0057(12) 0.0098(10) 0.0122(10)
N9 0.0215(13) 0.035(2) 0.0305(13) -0.0037(11) 0.0076(10) 0.0002(11)
C1 0.0303(11) 0.0297(13) 0.0464(13) 0.0077(11) 0.0093(10) -0.0038(10)
C2 0.0267(12) 0.0443(15) 0.0457(14) 0.0038(11) 0.0100(10) -0.0090(10)
C3 0.0249(11) 0.0454(15) 0.0329(11) 0.0018(10) 0.0084(9) 0.0026(10)
C4 0.0273(11) 0.0298(13) 0.0369(12) 0.0046(10) 0.0075(9) 0.0021(9)
C5 0.0246(10) 0.0278(11) 0.0262(10) 0.0038(8) 0.0072(8) 0.0006(8)
C6 0.0288(10) 0.0270(11) 0.0242(10) 0.0030(8) 0.0093(8) -0.0018(9)
C7 0.0365(13) 0.0286(12) 0.0375(12) 0.0043(10) 0.0120(10) 0.0015(10)
C8 0.0471(14) 0.0284(13) 0.0364(12) -0.0005(10) 0.0167(10) -0.0080(10)
C9 0.0340(13) 0.0407(15) 0.0435(13) 0.0001(11) 0.0112(11) -0.0145(11)
C10 0.0262(11) 0.0385(14) 0.0380(12) 0.0037(10) 0.0067(9) -0.0052(10)
C11 0.0252(13) 0.060(2) 0.055(2) 0.0090(15) 0.0051(12) 0.0062(12)
C12 0.071(2) 0.031(2) 0.070(2) 0.0032(15) 0.027(2) -0.0130(15)

loop_
_atom_site_label
_atom_site_type_symbol
_atom_site_fract_x
_atom_site_fract_y
_atom_site_fract_z
_atom_site_U_iso_or_equiv
_atom_site_thermal_displace_type
_atom_site_occupancy
_atom_site_calc_flag
_atom_site_refinement_flags
Mn1 Mn 0.06039(4) 0.03401(2) 0.35397(3) 0.02440(10) Uani 1 d .
N1 N -0.2230(2) 0.07652(9) 0.2438(2) 0.0293(4) Uani 1 d .
N2 N 0.0869(2) 0.14666(9) 0.3185(2) 0.0279(4) Uani 1 d .
N3 N 0.0353(3) 0.06143(10) 0.5833(2) 0.0329(4) Uani 1 d .
N4 N -0.0185(3) 0.11608(10) 0.5971(2) 0.0347(4) Uani 1 d .
N5 N -0.0680(4) 0.16901(13) 0.6095(3) 0.0710(8) Uani 1 d .
N6 N 0.0412(3) -0.00395(13) 0.1298(2) 0.0506(6) Uani 1 d .
N7 N 0.0000 0.0000 0.0000 0.0303(6) Uani 1 d S
N8 N 0.3537(3) 0.02218(13) 0.4527(3) 0.0542(6) Uani 1 d .
N9 N 0.5000 0.0000 0.5000 0.0294(6) Uani 1 d S
C1 C -0.3748(3) 0.03823(13) 0.2025(3) 0.0369(5) Uani 1 d .
C2 C -0.5483(3) 0.06321(14) 0.1269(3) 0.0399(6) Uani 1 d .
C3 C -0.5721(3) 0.13049(13) 0.0901(3) 0.0351(5) Uani 1 d .
C4 C -0.4157(3) 0.17105(12) 0.1358(3) 0.0327(5) Uani 1 d .
C5 C -0.2436(3) 0.14257(11) 0.2116(2) 0.0269(4) Uani 1 d .
C6 C -0.0700(3) 0.18262(11) 0.2589(2) 0.0268(4) Uani 1 d .
C7 C -0.0675(3) 0.25186(12) 0.2425(3) 0.0347(5) Uani 1 d .
C8 C 0.0973(3) 0.28686(12) 0.2865(3) 0.0370(5) Uani 1 d .
C9 C 0.2573(3) 0.24908(13) 0.3467(3) 0.0404(6) Uani 1 d .
C10 C 0.2468(3) 0.18048(13) 0.3621(3) 0.0358(5) Uani 1 d .
C11 C -0.7592(4) 0.1598(2) 0.0016(4) 0.0497(7) Uani 1 d .
C12 C 0.1016(6) 0.3618(2) 0.2702(5) 0.0570(8) Uani 1 d .
H1 H -0.3550(35) -0.0080(15) 0.2321(28) 0.045(7) Uiso 1 d .
H2 H -0.6541(40) 0.0345(13) 0.0971(30) 0.051(8) Uiso 1 d .
H4 H -0.4303(34) 0.2189(15) 0.1144(29) 0.047(7) Uiso 1 d .
H7 H -0.1760(31) 0.2723(12) 0.2009(25) 0.031(6) Uiso 1 d .
H9 H 0.3672(41) 0.2712(16) 0.3725(32) 0.062(9) Uiso 1 d .
H10 H 0.3553(33) 0.1550(13) 0.3994(27) 0.039(7) Uiso 1 d .
H11A H -0.8013(48) 0.1424(19) -0.0956(45) 0.092(13) Uiso 1 d .
H11B H -0.7607(48) 0.2080(21) -0.0101(41) 0.093(13) Uiso 1 d .
H11C H -0.8443(52) 0.1437(20) 0.0313(44) 0.099(13) Uiso 1 d .
H12A H -0.0182(58) 0.3800(21) 0.2233(46) 0.103(14) Uiso 1 d .
H12B H 0.1661(57) 0.3809(23) 0.3560(50) 0.111(16) Uiso 1 d .
H12C H 0.1447(52) 0.3707(21) 0.2014(44) 0.100(14) Uiso 1 d .

loop_
_atom_type_symbol
_atom_type_description
_atom_type_scat_dispersion_real
_atom_type_scat_dispersion_imag
_atom_type_scat_source
C C 0.0033 0.0016 'International Tables Vol C Tables 4.2.6.8 and 6.1.1.4'
H H 0.0000 0.0000 'International Tables Vol C Tables 4.2.6.8 and 6.1.1.4'
N N 0.0061 0.0033 'International Tables Vol C Tables 4.2.6.8 and 6.1.1.4'
Mn Mn 0.3368 0.7283 'International Tables Vol C Tables 4.2.6.8 and 6.1.1.4'

loop_
_geom_angle_atom_site_label_1
_geom_angle_atom_site_label_2
_geom_angle_atom_site_label_3
_geom_angle
_geom_angle_site_symmetry_1
_geom_angle_site_symmetry_3
N8 Mn1 N3 101.76(8) . 3_556
N8 Mn1 N6 93.58(9) . .
N3 Mn1 N6 93.61(8) 3_556 .
N8 Mn1 N1 163.67(8) . .
N3 Mn1 N1 94.23(7) 3_556 .
N6 Mn1 N1 88.65(8) . .
N8 Mn1 N2 91.76(8) . .
N3 Mn1 N2 160.49(7) 3_556 .
N6 Mn1 N2 99.59(8) . .
N1 Mn1 N2 71.93(6) . .
N8 Mn1 N3 93.71(8) . .
N3 Mn1 N3 77.82(8) 3_556 .
N6 Mn1 N3 169.73(8) . .
N1 Mn1 N3 86.38(7) . .
N2 Mn1 N3 87.41(7) . .
C1 N1 C5 118.0(2) . .
C1 N1 Mn1 122.7(2) . .
C5 N1 Mn1 119.29(13) . .
C10 N2 C6 117.6(2) . .
C10 N2 Mn1 124.7(2) . .
C6 N2 Mn1 117.50(13) . .
N4 N3 Mn1 125.7(2) . 3_556
N4 N3 Mn1 118.33(15) . .
Mn1 N3 Mn1 102.18(8) 3_556 .
N5 N4 N3 178.9(3) . .
N7 N6 Mn1 153.9(2) . .
N6 N7 N6 180.0 . 3
N9 N8 Mn1 163.8(2) . .
N8 N9 N8 180.0 3_656 .
N1 C1 C2 123.0(2) . .
C1 C2 C3 119.9(2) . .
C2 C3 C4 117.5(2) . .
C2 C3 C11 121.9(2) . .
C4 C3 C11 120.6(2) . .
C5 C4 C3 119.8(2) . .
N1 C5 C4 121.8(2) . .
N1 C5 C6 115.7(2) . .
C4 C5 C6 122.5(2) . .
N2 C6 C7 121.6(2) . .
N2 C6 C5 115.4(2) . .
C7 C6 C5 123.0(2) . .
C6 C7 C8 121.0(2) . .
C7 C8 C9 116.7(2) . .
C7 C8 C12 121.4(3) . .
C9 C8 C12 121.9(2) . .
C10 C9 C8 119.9(2) . .
N2 C10 C9 123.3(2) . .

loop_
_geom_bond_atom_site_label_1
_geom_bond_atom_site_label_2
_geom_bond_distance
_geom_bond_site_symmetry_2
Mn1 N8 2.147(2) .
Mn1 N3 2.203(2) 3_556
Mn1 N6 2.223(2) .
Mn1 N1 2.238(2) .
Mn1 N2 2.285(2) .
Mn1 N3 2.336(2) .
N1 C1 1.341(3) .
N1 C5 1.344(3) .
N2 C10 1.344(3) .
N2 C6 1.351(3) .
N3 N4 1.190(3) .
N3 Mn1 2.203(2) 3_556
N4 N5 1.143(3) .
N6 N7 1.162(2) .
N7 N6 1.162(2) 3
N8 N9 1.152(2) .
N9 N8 1.152(2) 3_656
C1 C2 1.372(3) .
C2 C3 1.377(4) .
C3 C4 1.394(3) .
C3 C11 1.509(3) .
C4 C5 1.391(3) .
C5 C6 1.493(3) .
C6 C7 1.386(3) .
C7 C8 1.386(3) .
C8 C9 1.389(4) .
C8 C12 1.498(4) .
C9 C10 1.377(4) .

loop_
_geom_torsion_atom_site_label_1
_geom_torsion_atom_site_label_2
_geom_torsion_atom_site_label_3
_geom_torsion_atom_site_label_4
_geom_torsion
_geom_torsion_site_symmetry_1
_geom_torsion_site_symmetry_4
N8 Mn1 N1 C1 174.6(3) . .
N3 Mn1 N1 C1 -17.0(2) 3_556 .
N6 Mn1 N1 C1 76.5(2) . .
N2 Mn1 N1 C1 177.0(2) . .
N3 Mn1 N1 C1 -94.5(2) . .
N8 Mn1 N1 C5 -2.6(4) . .
N3 Mn1 N1 C5 165.7(2) 3_556 .
N6 Mn1 N1 C5 -100.8(2) . .
N2 Mn1 N1 C5 -0.24(14) . .
N3 Mn1 N1 C5 88.2(2) . .
N8 Mn1 N2 C10 -2.7(2) . .
N3 Mn1 N2 C10 131.5(2) 3_556 .
N6 Mn1 N2 C10 -96.6(2) . .
N1 Mn1 N2 C10 178.0(2) . .
N3 Mn1 N2 C10 91.0(2) . .
N8 Mn1 N2 C6 -177.8(2) . .
N3 Mn1 N2 C6 -43.6(3) 3_556 .
N6 Mn1 N2 C6 88.2(2) . .
N1 Mn1 N2 C6 2.84(14) . .
N3 Mn1 N2 C6 -84.20(15) . .
N8 Mn1 N3 N4 116.1(2) . .
N3 Mn1 N3 N4 -142.7(2) 3_556 .
N6 Mn1 N3 N4 -108.8(5) . .
N1 Mn1 N3 N4 -47.6(2) . .
N2 Mn1 N3 N4 24.5(2) . .
N8 Mn1 N3 Mn1 -101.24(9) . 3_556
N3 Mn1 N3 Mn1 0.0 3_556 3_556
N6 Mn1 N3 Mn1 33.9(5) . 3_556
N1 Mn1 N3 Mn1 95.12(8) . 3_556
N2 Mn1 N3 Mn1 167.17(7) . 3_556
Mn1 N3 N4 N5 177.0(1000) 3_556 .
Mn1 N3 N4 N5 -49.9(131) . .
N8 Mn1 N6 N7 -123.9(4) . .
N3 Mn1 N6 N7 134.0(4) 3_556 .
N1 Mn1 N6 N7 39.9(4) . .
N2 Mn1 N6 N7 -31.6(4) . .
N3 Mn1 N6 N7 100.9(6) . .
Mn1 N6 N7 N6 -142.4(123) . 3
N3 Mn1 N8 N9 28.2(7) 3_556 .
N6 Mn1 N8 N9 -66.3(7) . .
N1 Mn1 N8 N9 -163.7(5) . .
N2 Mn1 N8 N9 -166.0(6) . .
N3 Mn1 N8 N9 106.5(6) . .
Mn1 N8 N9 N8 16.0(1000) . 3_656
C5 N1 C1 C2 1.3(3) . .
Mn1 N1 C1 C2 -176.0(2) . .
N1 C1 C2 C3 0.0(4) . .
C1 C2 C3 C4 -1.5(4) . .
C1 C2 C3 C11 177.5(3) . .
C2 C3 C4 C5 1.8(3) . .
C11 C3 C4 C5 -177.2(2) . .
C1 N1 C5 C4 -0.9(3) . .
Mn1 N1 C5 C4 176.4(2) . .
C1 N1 C5 C6 -179.5(2) . .
Mn1 N1 C5 C6 -2.1(2) . .
C3 C4 C5 N1 -0.6(3) . .
C3 C4 C5 C6 177.8(2) . .
C10 N2 C6 C7 0.2(3) . .
Mn1 N2 C6 C7 175.7(2) . .
C10 N2 C6 C5 179.7(2) . .
Mn1 N2 C6 C5 -4.8(2) . .
N1 C5 C6 N2 4.6(3) . .
C4 C5 C6 N2 -174.0(2) . .
N1 C5 C6 C7 -176.0(2) . .
C4 C5 C6 C7 5.5(3) . .
N2 C6 C7 C8 0.2(3) . .
C5 C6 C7 C8 -179.2(2) . .
C6 C7 C8 C9 0.1(3) . .
C6 C7 C8 C12 -179.6(3) . .
C7 C8 C9 C10 -0.9(4) . .
C12 C8 C9 C10 178.9(3) . .
C6 N2 C10 C9 -1.0(3) . .
Mn1 N2 C10 C9 -176.1(2) . .
C8 C9 C10 N2 1.4(4) . .
